data_7231022
loop_
_publ_author_name
'Thorp-Greenwood, Flora L.'
'Berry, Gilberte Therese'
'Boyadjieva, Sophia S.'
'Oldknow, Samuel'
'Hardie, Michaele J.'

_publ_section_title
;
 2D networks of metallo-capsules and other coordination polymers from a
 hexapodal ligand
;
_journal_issue 28
_journal_name_full CrystEngComm
_journal_page_first 3960
_journal_paper_doi 10.1039/C8CE00806J
_journal_volume 20
_journal_year 2018
_chemical_formula_sum 'C81 H96 Ag2 B2 F8 N14 O22'
_chemical_formula_weight 2007.08
_chemical_name_systematic
'[hexakis(isonicotinoyl)cyclotricatechylene]disilver(I) tetrafluoroborate dimethylformamide hydrate'
_space_group_IT_number 11
_space_group_name_Hall '-P 2yb'
_space_group_name_H-M_alt 'P 1 21/m 1'
_symmetry_cell_setting monoclinic
_symmetry_space_group_name_Hall '-P 2yb'
_symmetry_space_group_name_H-M 'P 1 21/m 1'
_atom_sites_solution_hydrogens geom
_atom_sites_solution_primary direct
_atom_sites_solution_secondary difmap
_audit_creation_method SHELXL-97
_audit_update_record
;
2018-02-09 deposited with the CCDC.
2018-06-13 downloaded from the CCDC.
;
_cell_angle_alpha 90.00
_cell_angle_beta 109.6160(10)
_cell_angle_gamma 90.00
_cell_formula_units_Z 2
_cell_length_a 11.80360(10)
_cell_length_b 33.2827(4)
_cell_length_c 12.53830(10)
_cell_measurement_reflns_used 12136
_cell_measurement_temperature 100(2)
_cell_measurement_theta_max 73.7560
_cell_measurement_theta_min 3.7510
_cell_volume 4639.87(8)
_computing_structure_refinement 'SHELXL-97 (Sheldrick, 1997)'
_computing_structure_solution 'SHELXS-97 (Sheldrick, 1990)'
_diffrn_ambient_temperature 100(2)
_diffrn_measured_fraction_theta_full 0.965
_diffrn_measured_fraction_theta_max 0.965
_diffrn_measurement_device_type 'SuperNova, Dual, Cu at zero, Atlas'
_diffrn_measurement_method '\w scans'
_diffrn_radiation_monochromator mirror
_diffrn_radiation_source 'SuperNova (Cu) X-ray Source'
_diffrn_radiation_type CuK\a
_diffrn_radiation_wavelength 1.54184
_diffrn_reflns_av_R_equivalents 0.0374
_diffrn_reflns_av_sigmaI/netI 0.0409
_diffrn_reflns_limit_h_max 12
_diffrn_reflns_limit_h_min -14
_diffrn_reflns_limit_k_max 31
_diffrn_reflns_limit_k_min -40
_diffrn_reflns_limit_l_max 15
_diffrn_reflns_limit_l_min -13
_diffrn_reflns_number 20679
_diffrn_reflns_theta_full 73.88
_diffrn_reflns_theta_max 73.88
_diffrn_reflns_theta_min 3.97
_exptl_absorpt_coefficient_mu 4.178
_exptl_absorpt_correction_T_max 1.00000
_exptl_absorpt_correction_T_min 0.50501
_exptl_absorpt_correction_type multi-scan
_exptl_absorpt_process_details
;
CrysAlisPro, Agilent Technologies,
Version 1.171.37.34 (release 22-05-2014 CrysAlis171 .NET)
(compiled May 22 2014,16:03:01)
Empirical absorption correction using spherical harmonics,
 implemented in SCALE3 ABSPACK scaling algorithm.
;
_exptl_crystal_colour colourless
_exptl_crystal_density_diffrn 1.437
_exptl_crystal_density_method 'not measured'
_exptl_crystal_description fragment
_exptl_crystal_F_000 2064
_exptl_crystal_size_max 0.10
_exptl_crystal_size_mid 0.04
_exptl_crystal_size_min 0.01
_refine_diff_density_max 2.278
_refine_diff_density_min -1.027
_refine_diff_density_rms 0.155
_refine_ls_extinction_method none
_refine_ls_goodness_of_fit_ref 1.036
_refine_ls_hydrogen_treatment constr
_refine_ls_matrix_type full
_refine_ls_number_parameters 602
_refine_ls_number_reflns 9253
_refine_ls_number_restraints 0
_refine_ls_restrained_S_all 1.036
_refine_ls_R_factor_all 0.0754
_refine_ls_R_factor_gt 0.0704
_refine_ls_shift/su_max 0.001
_refine_ls_shift/su_mean 0.000
_refine_ls_structure_factor_coef Fsqd
_refine_ls_weighting_details 'calc w=1/[\s^2^(Fo^2^)+(0.1357P)^2^+13.0576P] where P=(Fo^2^+2Fc^2^)/3'
_refine_ls_weighting_scheme calc
_refine_ls_wR_factor_gt 0.2009
_refine_ls_wR_factor_ref 0.2080
_reflns_number_gt 8333
_reflns_number_total 9253
_reflns_threshold_expression >2sigma(I)
_cod_data_source_file c8ce00806j2.cif
_cod_data_source_block c
_cod_depositor_comments
;
The following automatic conversions were performed:

'_symmetry_cell_setting' value 'Monoclinic' changed to 'monoclinic'
according to
/home/data/users/saulius/crontab/automatic-downloads/rss-feeds/RSC/lib/dictionaries/cif_core.dic
dictionary named 'cif_core.dic' version 2.4.2 from 2011-04-26.

Automatic conversion script
Id: cif_fix_values 4973 2017-02-22 13:04:09Z antanas 

 Adding full bibliography for 7231022--7231030.cif.
;
_cod_original_sg_symbol_H-M P21/m
_cod_database_code 7231022

loop_
_symmetry_equiv_pos_as_xyz
'x, y, z'
'-x, y+1/2, -z'
'-x, -y, -z'
'x, -y-1/2, z'

loop_
_atom_site_label
_atom_site_type_symbol
_atom_site_fract_x
_atom_site_fract_y
_atom_site_fract_z
_atom_site_U_iso_or_equiv
_atom_site_adp_type
_atom_site_occupancy
_atom_site_symmetry_multiplicity
_atom_site_calc_flag
_atom_site_refinement_flags
Ag1 Ag 0.80568(3) 0.086033(9) 0.18723(3) 0.02739(15) Uani 1 1 d .
F1 F 0.1567(3) 0.10947(8) 0.3147(3) 0.0368(6) Uani 1 1 d .
F2 F 0.3602(4) 0.1135(2) 0.3751(6) 0.106(2) Uani 1 1 d .
F3 F 0.2632(4) 0.11157(19) 0.1970(4) 0.0846(15) Uani 1 1 d .
F4 F 0.2694(4) 0.05586(13) 0.3125(7) 0.099(2) Uani 1 1 d .
O1 O 0.0611(4) 0.16657(16) 0.7671(3) 0.0530(11) Uani 1 1 d .
O2 O -0.1291(3) 0.14965(9) 0.6634(3) 0.0267(6) Uani 1 1 d .
O3 O -0.1714(3) 0.07626(11) 0.4998(3) 0.0380(8) Uani 1 1 d .
O4 O 0.0098(3) 0.10662(9) 0.5600(3) 0.0248(6) Uani 1 1 d .
O5 O 0.2683(5) 0.2003(2) 0.0898(4) 0.093(3) Uani 1 1 d .
O6 O 0.3408(3) 0.20863(9) 0.2775(3) 0.0246(6) Uani 1 1 d .
O7 O 0.6519(4) 0.04086(12) 0.0466(3) 0.0425(9) Uani 1 1 d .
O8 O 0.7422(7) 0.2500 0.7110(6) 0.0652(19) Uani 1 2 d S
O9 O 0.5244(6) 0.1523(4) 0.8350(5) 0.130(4) Uani 1 1 d .
O10 O 0.3460(9) 0.2500 0.5521(9) 0.085(3) Uani 1 2 d S
O11 O 0.5893(4) -0.05167(15) 0.2954(4) 0.0540(11) Uani 1 1 d .
N1 N -0.1310(4) 0.11184(13) 1.0423(3) 0.0326(9) Uani 1 1 d .
N2 N 0.1078(4) -0.03173(11) 0.7148(3) 0.0289(8) Uani 1 1 d .
N3 N 0.6679(3) 0.13187(11) 0.2002(3) 0.0236(7) Uani 1 1 d .
N4 N 0.4598(4) 0.05557(15) 0.0348(4) 0.0412(10) Uani 1 1 d .
N5 N 0.8868(8) 0.2500 0.8865(7) 0.064(2) Uani 1 2 d S
N6 N 0.3966(6) 0.1571(3) 0.6574(5) 0.0694(18) Uani 1 1 d .
N7 N 0.2608(8) 0.2500 0.6924(9) 0.065(2) Uani 1 2 d S
N8 N 0.4571(5) -0.0491(3) 0.3914(6) 0.079(2) Uani 1 1 d .
C1 C -0.2376(5) 0.2500 0.3630(5) 0.0175(10) Uani 1 2 d S
H1A H -0.3141 0.2500 0.3792 0.021 Uiso 1 2 calc SR
H1B H -0.2572 0.2500 0.2798 0.021 Uiso 1 2 calc SR
C2 C -0.1667(3) 0.21223(11) 0.4124(3) 0.0177(7) Uani 1 1 d .
C3 C -0.1732(4) 0.19844(12) 0.5153(3) 0.0202(8) Uani 1 1 d .
H3 H -0.2196 0.2128 0.5516 0.024 Uiso 1 1 calc R
C4 C -0.1128(4) 0.16408(13) 0.5648(4) 0.0225(8) Uani 1 1 d .
C5 C -0.0475(4) 0.14245(12) 0.5119(4) 0.0222(8) Uani 1 1 d .
C6 C -0.0377(4) 0.15588(12) 0.4113(3) 0.0202(8) Uani 1 1 d .
H6 H 0.0093 0.1412 0.3763 0.024 Uiso 1 1 calc R
C7 C -0.0966(3) 0.19108(11) 0.3604(3) 0.0173(7) Uani 1 1 d .
C8 C -0.0851(4) 0.20358(11) 0.2479(3) 0.0177(7) Uani 1 1 d .
H8A H -0.1576 0.2191 0.2045 0.021 Uiso 1 1 calc R
H8B H -0.0826 0.1791 0.2038 0.021 Uiso 1 1 calc R
C9 C 0.0263(4) 0.22898(12) 0.2596(3) 0.0184(7) Uani 1 1 d .
C10 C 0.1328(4) 0.20846(12) 0.2672(3) 0.0205(8) Uani 1 1 d .
H10 H 0.1343 0.1799 0.2693 0.025 Uiso 1 1 calc R
C11 C 0.2348(4) 0.22932(12) 0.2718(3) 0.0221(8) Uani 1 1 d .
C12 C -0.0353(5) 0.15358(15) 0.7616(4) 0.0322(10) Uani 1 1 d .
C13 C -0.0708(5) 0.13948(14) 0.8587(4) 0.0312(10) Uani 1 1 d .
C14 C -0.1881(5) 0.12895(17) 0.8449(4) 0.0371(11) Uani 1 1 d .
H14 H -0.2500 0.1315 0.7735 0.045 Uiso 1 1 calc R
C15 C -0.2127(5) 0.11456(18) 0.9392(4) 0.0386(11) Uani 1 1 d .
H15 H -0.2926 0.1062 0.9293 0.046 Uiso 1 1 calc R
C16 C -0.0188(5) 0.12291(16) 1.0542(4) 0.0354(11) Uani 1 1 d .
H16 H 0.0406 0.1212 1.1273 0.042 Uiso 1 1 calc R
C17 C 0.0154(5) 0.13673(16) 0.9655(4) 0.0360(11) Uani 1 1 d .
H17 H 0.0964 0.1442 0.9775 0.043 Uiso 1 1 calc R
C18 C -0.0661(4) 0.07470(13) 0.5497(4) 0.0246(8) Uani 1 1 d .
C19 C -0.0010(4) 0.03813(13) 0.6083(4) 0.0251(9) Uani 1 1 d .
C20 C -0.0697(4) 0.00469(14) 0.6110(4) 0.0301(10) Uani 1 1 d .
H20 H -0.1547 0.0053 0.5767 0.036 Uiso 1 1 calc R
C21 C -0.0122(4) -0.02967(14) 0.6648(4) 0.0315(10) Uani 1 1 d .
H21 H -0.0593 -0.0527 0.6665 0.038 Uiso 1 1 calc R
C22 C 0.1731(4) 0.00107(14) 0.7123(4) 0.0311(10) Uani 1 1 d .
H22 H 0.2579 -0.0001 0.7483 0.037 Uiso 1 1 calc R
C23 C 0.1224(4) 0.03670(14) 0.6596(4) 0.0296(9) Uani 1 1 d .
H23 H 0.1712 0.0593 0.6589 0.036 Uiso 1 1 calc R
C24 C 0.3471(5) 0.19569(18) 0.1780(4) 0.0390(12) Uani 1 1 d .
C25 C 0.4630(4) 0.17481(15) 0.1904(4) 0.0313(10) Uani 1 1 d .
C26 C 0.5399(4) 0.16073(13) 0.2933(4) 0.0259(9) Uani 1 1 d .
H26 H 0.5249 0.1660 0.3618 0.031 Uiso 1 1 calc R
C27 C 0.6399(4) 0.13864(13) 0.2930(4) 0.0255(9) Uani 1 1 d .
H27 H 0.6909 0.1278 0.3627 0.031 Uiso 1 1 calc R
C28 C 0.5952(5) 0.14760(19) 0.1027(4) 0.0423(13) Uani 1 1 d .
H28 H 0.6160 0.1443 0.0363 0.051 Uiso 1 1 calc R
C29 C 0.4918(6) 0.1683(2) 0.0948(5) 0.0509(16) Uani 1 1 d .
H29 H 0.4408 0.1779 0.0236 0.061 Uiso 1 1 calc R
C30 C 0.5484(5) 0.05105(17) -0.0073(5) 0.0397(12) Uani 1 1 d .
H30 H 0.5302 0.0561 -0.0858 0.048 Uiso 1 1 calc R
C31 C 0.4778(6) 0.0471(2) 0.1522(6) 0.0505(14) Uani 1 1 d .
H31A H 0.4263 0.0246 0.1572 0.076 Uiso 1 1 calc R
H31B H 0.4571 0.0709 0.1879 0.076 Uiso 1 1 calc R
H31C H 0.5622 0.0400 0.1912 0.076 Uiso 1 1 calc R
C32 C 0.3394(6) 0.0668(4) -0.0368(7) 0.079(3) Uani 1 1 d .
H32A H 0.3351 0.0668 -0.1162 0.119 Uiso 1 1 calc R
H32B H 0.3206 0.0938 -0.0160 0.119 Uiso 1 1 calc R
H32C H 0.2812 0.0476 -0.0265 0.119 Uiso 1 1 calc R
C33 C 0.4230(10) 0.1514(4) 0.7672(8) 0.096(3) Uani 1 1 d .
H33 H 0.3587 0.1462 0.7949 0.115 Uiso 1 1 calc R
C34 C 0.2758(7) 0.1533(3) 0.5803(8) 0.079(2) Uani 1 1 d .
H34A H 0.2211 0.1489 0.6232 0.119 Uiso 1 1 calc R
H34B H 0.2711 0.1304 0.5298 0.119 Uiso 1 1 calc R
H34C H 0.2528 0.1779 0.5354 0.119 Uiso 1 1 calc R
C35 C 0.4908(8) 0.1619(4) 0.6093(8) 0.088(3) Uani 1 1 d .
H35A H 0.5570 0.1774 0.6615 0.132 Uiso 1 1 calc R
H35B H 0.4592 0.1761 0.5370 0.132 Uiso 1 1 calc R
H35C H 0.5202 0.1354 0.5968 0.132 Uiso 1 1 calc R
C36 C 0.3542(10) 0.2500 0.6550(11) 0.069(3) Uani 1 2 d S
H36 H 0.4326 0.2500 0.7099 0.083 Uiso 1 2 calc SR
C37 C 0.1375(8) 0.2500 0.6159(12) 0.071(3) Uani 1 2 d S
H37A H 0.1021 0.2766 0.6159 0.106 Uiso 0.50 1 calc PR
H37B H 0.0911 0.2299 0.6410 0.106 Uiso 0.50 1 calc PR
H37C H 0.1359 0.2434 0.5393 0.106 Uiso 0.50 1 calc PR
C38 C 0.2808(12) 0.2500 0.8141(12) 0.082(4) Uani 1 2 d S
H38A H 0.2234 0.2683 0.8302 0.123 Uiso 0.50 1 calc PR
H38B H 0.3630 0.2590 0.8552 0.123 Uiso 0.50 1 calc PR
H38C H 0.2695 0.2228 0.8384 0.123 Uiso 0.50 1 calc PR
C39 C 0.5648(6) -0.0538(3) 0.3811(7) 0.075(3) Uani 1 1 d .
H39 H 0.6295 -0.0595 0.4487 0.090 Uiso 1 1 calc R
C40 C 0.3529(6) -0.0405(2) 0.2957(7) 0.0599(17) Uani 1 1 d .
H40A H 0.3311 -0.0121 0.2974 0.090 Uiso 1 1 calc R
H40B H 0.2859 -0.0574 0.2981 0.090 Uiso 1 1 calc R
H40C H 0.3702 -0.0459 0.2259 0.090 Uiso 1 1 calc R
C41 C 0.4383(9) -0.0488(7) 0.5016(11) 0.198(12) Uani 1 1 d .
H41A H 0.5164 -0.0494 0.5625 0.297 Uiso 1 1 calc R
H41B H 0.3912 -0.0724 0.5075 0.297 Uiso 1 1 calc R
H41C H 0.3949 -0.0243 0.5081 0.297 Uiso 1 1 calc R
C42 C 0.8487(9) 0.2500 0.7747(7) 0.0481(19) Uani 1 2 d S
H42 H 0.9086 0.2500 0.7395 0.058 Uiso 1 2 calc SR
C43 C 0.8007(16) 0.2500 0.9443(12) 0.184(15) Uani 1 2 d S
H43A H 0.7937 0.2228 0.9716 0.276 Uiso 0.50 1 calc PR
H43B H 0.7223 0.2587 0.8921 0.276 Uiso 0.50 1 calc PR
H43C H 0.8271 0.2685 1.0087 0.276 Uiso 0.50 1 calc PR
C44 C 1.0133(10) 0.2500 0.9536(9) 0.064(3) Uani 1 2 d S
H44A H 1.0223 0.2500 1.0342 0.096 Uiso 1 2 calc SR
H44B H 1.0517 0.2740 0.9360 0.096 Uiso 0.50 1 calc PR
H44C H 1.0517 0.2260 0.9360 0.096 Uiso 0.50 1 calc PR
B1 B 0.2606(6) 0.0958(2) 0.2969(7) 0.0487(16) Uani 1 1 d .
O12 O 0.5628(14) 0.2500 0.4986(13) 0.138(5) Uiso 1 2 d S
O13 O 0.0000 0.0000 1.0000 0.133(4) Uiso 1 2 d S

loop_
_atom_site_aniso_label
_atom_site_aniso_U_11
_atom_site_aniso_U_22
_atom_site_aniso_U_33
_atom_site_aniso_U_23
_atom_site_aniso_U_13
_atom_site_aniso_U_12
Ag1 0.0360(2) 0.0204(2) 0.0297(2) 0.00738(11) 0.01621(15) 0.00986(11)
F1 0.0455(16) 0.0228(13) 0.0534(17) 0.0071(12) 0.0316(14) 0.0051(12)
F2 0.056(3) 0.109(5) 0.152(6) 0.018(4) 0.031(3) -0.033(3)
F3 0.068(3) 0.116(4) 0.089(3) 0.023(3) 0.051(3) 0.018(3)
F4 0.062(3) 0.034(2) 0.218(7) 0.010(3) 0.070(4) 0.0141(19)
O1 0.052(2) 0.077(3) 0.0315(19) 0.0021(19) 0.0164(17) -0.029(2)
O2 0.0338(16) 0.0257(15) 0.0254(15) 0.0099(12) 0.0162(13) 0.0020(12)
O3 0.0265(17) 0.0224(15) 0.061(2) 0.0141(16) 0.0101(16) 0.0026(13)
O4 0.0256(14) 0.0167(14) 0.0357(16) 0.0105(12) 0.0148(12) 0.0032(11)
O5 0.067(3) 0.171(7) 0.035(2) -0.008(3) 0.008(2) 0.078(4)
O6 0.0262(15) 0.0186(13) 0.0337(16) -0.0011(12) 0.0160(13) 0.0042(11)
O7 0.042(2) 0.043(2) 0.044(2) -0.0079(17) 0.0168(17) -0.0002(16)
O8 0.058(4) 0.095(6) 0.043(3) 0.000 0.017(3) 0.000
O9 0.065(4) 0.259(12) 0.051(3) 0.042(5) -0.001(3) 0.017(5)
O10 0.090(6) 0.088(6) 0.100(7) 0.000 0.062(5) 0.000
O11 0.048(2) 0.065(3) 0.057(3) 0.013(2) 0.029(2) -0.003(2)
N1 0.046(2) 0.031(2) 0.0257(18) 0.0053(16) 0.0190(17) 0.0021(17)
N2 0.0328(19) 0.0194(17) 0.039(2) 0.0162(15) 0.0178(17) 0.0117(15)
N3 0.0260(17) 0.0194(17) 0.0283(18) 0.0027(14) 0.0129(14) 0.0074(13)
N4 0.038(2) 0.041(2) 0.047(2) -0.007(2) 0.017(2) -0.0047(19)
N5 0.067(5) 0.087(6) 0.038(4) 0.000 0.017(4) 0.000
N6 0.052(3) 0.108(6) 0.045(3) 0.018(3) 0.011(3) 0.010(3)
N7 0.056(5) 0.062(5) 0.082(6) 0.000 0.031(4) 0.000
N8 0.041(3) 0.123(6) 0.081(4) 0.050(4) 0.032(3) 0.027(3)
C1 0.022(3) 0.013(2) 0.022(2) 0.000 0.013(2) 0.000
C2 0.0221(18) 0.0120(17) 0.0201(17) -0.0012(14) 0.0086(15) -0.0009(14)
C3 0.0261(19) 0.0132(17) 0.0251(19) 0.0001(14) 0.0135(16) 0.0006(14)
C4 0.027(2) 0.021(2) 0.0234(19) 0.0065(15) 0.0129(16) -0.0001(16)
C5 0.0248(19) 0.0167(19) 0.027(2) 0.0068(15) 0.0112(16) 0.0011(15)
C6 0.0221(18) 0.0153(18) 0.028(2) 0.0018(15) 0.0147(16) -0.0002(14)
C7 0.0199(17) 0.0119(17) 0.0221(18) 0.0001(14) 0.0098(15) -0.0035(14)
C8 0.0249(19) 0.0117(17) 0.0207(18) -0.0015(13) 0.0132(15) -0.0003(14)
C9 0.0247(19) 0.0155(19) 0.0176(17) 0.0014(14) 0.0106(15) 0.0005(15)
C10 0.028(2) 0.0140(17) 0.0238(19) -0.0010(14) 0.0151(16) 0.0010(15)
C11 0.024(2) 0.020(2) 0.027(2) 0.0002(16) 0.0158(16) 0.0031(16)
C12 0.041(3) 0.031(2) 0.030(2) 0.0007(18) 0.018(2) -0.006(2)
C13 0.044(3) 0.025(2) 0.030(2) -0.0002(18) 0.019(2) -0.0023(19)
C14 0.041(3) 0.048(3) 0.026(2) 0.005(2) 0.016(2) -0.003(2)
C15 0.043(3) 0.047(3) 0.031(2) 0.007(2) 0.020(2) -0.003(2)
C16 0.045(3) 0.038(3) 0.027(2) 0.0000(19) 0.017(2) 0.001(2)
C17 0.043(3) 0.039(3) 0.031(2) 0.001(2) 0.018(2) -0.004(2)
C18 0.029(2) 0.0151(18) 0.034(2) 0.0088(17) 0.0155(18) 0.0038(16)
C19 0.029(2) 0.0175(19) 0.034(2) 0.0080(16) 0.0169(18) 0.0038(16)
C20 0.028(2) 0.023(2) 0.044(3) 0.0097(19) 0.018(2) 0.0038(17)
C21 0.031(2) 0.020(2) 0.049(3) 0.0103(19) 0.021(2) 0.0037(17)
C22 0.029(2) 0.024(2) 0.043(3) 0.0123(19) 0.015(2) 0.0061(17)
C23 0.030(2) 0.021(2) 0.041(2) 0.0096(18) 0.0157(19) 0.0034(17)
C24 0.036(3) 0.051(3) 0.032(2) 0.005(2) 0.013(2) 0.018(2)
C25 0.033(2) 0.030(2) 0.032(2) 0.0043(19) 0.0115(19) 0.0079(19)
C26 0.028(2) 0.025(2) 0.029(2) -0.0023(17) 0.0152(17) -0.0019(16)
C27 0.027(2) 0.025(2) 0.026(2) 0.0017(16) 0.0115(17) 0.0006(17)
C28 0.048(3) 0.053(3) 0.030(2) 0.011(2) 0.019(2) 0.028(3)
C29 0.054(3) 0.068(4) 0.033(3) 0.013(3) 0.018(2) 0.036(3)
C30 0.047(3) 0.040(3) 0.035(3) -0.008(2) 0.017(2) -0.010(2)
C31 0.063(4) 0.045(3) 0.055(3) -0.006(3) 0.036(3) -0.007(3)
C32 0.040(4) 0.126(8) 0.066(5) -0.002(5) 0.009(3) -0.003(4)
C33 0.086(6) 0.139(10) 0.062(5) 0.032(6) 0.025(5) 0.014(6)
C34 0.057(4) 0.088(6) 0.082(6) -0.008(5) 0.009(4) 0.000(4)
C35 0.064(5) 0.131(9) 0.070(5) 0.006(5) 0.023(4) 0.003(5)
C36 0.051(6) 0.077(8) 0.082(8) 0.000 0.026(5) 0.000
C37 0.040(5) 0.051(6) 0.126(10) 0.000 0.034(6) 0.000
C38 0.068(7) 0.088(9) 0.094(9) 0.000 0.034(7) 0.000
C39 0.045(3) 0.110(7) 0.080(5) 0.054(5) 0.034(4) 0.025(4)
C40 0.039(3) 0.061(4) 0.076(5) -0.005(4) 0.015(3) -0.003(3)
C41 0.061(6) 0.45(4) 0.104(9) 0.115(15) 0.053(6) 0.087(12)
C42 0.059(5) 0.049(5) 0.040(4) 0.000 0.021(4) 0.000
C43 0.095(12) 0.43(5) 0.045(7) 0.000 0.046(8) 0.000
C44 0.070(6) 0.059(6) 0.051(5) 0.000 0.004(5) 0.000
B1 0.043(3) 0.049(4) 0.063(4) 0.021(3) 0.029(3) 0.013(3)

loop_
_atom_type_symbol
_atom_type_description
_atom_type_scat_dispersion_real
_atom_type_scat_dispersion_imag
_atom_type_scat_source
C C 0.0181 0.0091 'International Tables Vol C Tables 4.2.6.8 and 6.1.1.4'
H H 0.0000 0.0000 'International Tables Vol C Tables 4.2.6.8 and 6.1.1.4'
N N 0.0311 0.0180 'International Tables Vol C Tables 4.2.6.8 and 6.1.1.4'
O O 0.0492 0.0322 'International Tables Vol C Tables 4.2.6.8 and 6.1.1.4'
Ag Ag 0.1306 4.2820 'International Tables Vol C Tables 4.2.6.8 and 6.1.1.4'
F F 0.0727 0.0534 'International Tables Vol C Tables 4.2.6.8 and 6.1.1.4'
B B 0.0090 0.0039 'International Tables Vol C Tables 4.2.6.8 and 6.1.1.4'

loop_
_geom_angle_atom_site_label_1
_geom_angle_atom_site_label_2
_geom_angle_atom_site_label_3
_geom_angle
_geom_angle_site_symmetry_1
_geom_angle_site_symmetry_3
N2 Ag1 N3 135.23(14) 3_656 .
N2 Ag1 N1 121.13(15) 3_656 1_654
N3 Ag1 N1 103.35(14) . 1_654
N2 Ag1 O7 89.49(14) 3_656 .
N3 Ag1 O7 94.85(13) . .
N1 Ag1 O7 91.02(14) 1_654 .
C12 O2 C4 117.2(3) . .
C18 O4 C5 114.5(3) . .
C24 O6 C11 115.7(3) . .
C30 O7 Ag1 124.2(4) . .
C15 N1 C16 117.3(4) . .
C15 N1 Ag1 117.5(3) . 1_456
C16 N1 Ag1 125.2(3) . 1_456
C22 N2 C21 118.1(4) . .
C22 N2 Ag1 120.8(3) . 3_656
C21 N2 Ag1 120.9(3) . 3_656
C27 N3 C28 117.4(4) . .
C27 N3 Ag1 124.7(3) . .
C28 N3 Ag1 116.8(3) . .
C30 N4 C31 121.1(5) . .
C30 N4 C32 121.4(6) . .
C31 N4 C32 117.4(6) . .
C42 N5 C43 119.3(11) . .
C42 N5 C44 122.3(9) . .
C43 N5 C44 118.3(10) . .
C33 N6 C34 121.6(8) . .
C33 N6 C35 120.5(8) . .
C34 N6 C35 117.4(7) . .
C36 N7 C37 122.1(11) . .
C36 N7 C38 120.2(11) . .
C37 N7 C38 117.7(10) . .
C39 N8 C40 121.6(7) . .
C39 N8 C41 122.8(7) . .
C40 N8 C41 115.4(6) . .
C2 C1 C2 111.4(4) . 4_565
C2 C1 H1A 109.3 . .
C2 C1 H1A 109.3 4_565 .
C2 C1 H1B 109.3 . .
C2 C1 H1B 109.3 4_565 .
H1A C1 H1B 108.0 . .
C3 C2 C7 119.3(4) . .
C3 C2 C1 117.0(4) . .
C7 C2 C1 123.7(4) . .
C4 C3 C2 120.5(4) . .
C4 C3 H3 119.7 . .
C2 C3 H3 119.7 . .
C5 C4 C3 120.3(4) . .
C5 C4 O2 120.8(4) . .
C3 C4 O2 118.6(4) . .
C4 C5 C6 120.2(4) . .
C4 C5 O4 120.3(4) . .
C6 C5 O4 119.5(4) . .
C5 C6 C7 120.4(4) . .
C5 C6 H6 119.8 . .
C7 C6 H6 119.8 . .
C6 C7 C2 119.2(4) . .
C6 C7 C8 117.8(3) . .
C2 C7 C8 123.0(3) . .
C7 C8 C9 113.8(3) . .
C7 C8 H8A 108.8 . .
C9 C8 H8A 108.8 . .
C7 C8 H8B 108.8 . .
C9 C8 H8B 108.8 . .
H8A C8 H8B 107.7 . .
C9 C9 C10 119.1(2) 4_565 .
C9 C9 C8 123.6(2) 4_565 .
C10 C9 C8 117.3(3) . .
C11 C10 C9 120.6(4) . .
C11 C10 H10 119.7 . .
C9 C10 H10 119.7 . .
C10 C11 C11 120.3(2) . 4_565
C10 C11 O6 120.4(4) . .
C11 C11 O6 119.3(2) 4_565 .
O1 C12 O2 123.8(4) . .
O1 C12 C13 126.1(5) . .
O2 C12 C13 110.1(4) . .
C14 C13 C17 118.9(5) . .
C14 C13 C12 121.5(5) . .
C17 C13 C12 119.6(5) . .
C13 C14 C15 117.8(5) . .
C13 C14 H14 121.1 . .
C15 C14 H14 121.1 . .
N1 C15 C14 123.9(5) . .
N1 C15 H15 118.1 . .
C14 C15 H15 118.1 . .
N1 C16 C17 123.2(5) . .
N1 C16 H16 118.4 . .
C17 C16 H16 118.4 . .
C16 C17 C13 118.8(5) . .
C16 C17 H17 120.6 . .
C13 C17 H17 120.6 . .
O3 C18 O4 123.4(4) . .
O3 C18 C19 124.6(4) . .
O4 C18 C19 112.0(4) . .
C23 C19 C20 119.8(4) . .
C23 C19 C18 123.0(4) . .
C20 C19 C18 117.2(4) . .
C21 C20 C19 118.7(4) . .
C21 C20 H20 120.7 . .
C19 C20 H20 120.7 . .
N2 C21 C20 122.5(4) . .
N2 C21 H21 118.8 . .
C20 C21 H21 118.8 . .
N2 C22 C23 123.1(4) . .
N2 C22 H22 118.5 . .
C23 C22 H22 118.5 . .
C19 C23 C22 117.9(4) . .
C19 C23 H23 121.0 . .
C22 C23 H23 121.0 . .
O5 C24 O6 123.4(5) . .
O5 C24 C25 123.9(5) . .
O6 C24 C25 112.7(4) . .
C29 C25 C26 118.9(4) . .
C29 C25 C24 118.1(4) . .
C26 C25 C24 123.0(4) . .
C25 C26 C27 117.9(4) . .
C25 C26 H26 121.0 . .
C27 C26 H26 121.0 . .
N3 C27 C26 123.4(4) . .
N3 C27 H27 118.3 . .
C26 C27 H27 118.3 . .
N3 C28 C29 122.7(5) . .
N3 C28 H28 118.6 . .
C29 C28 H28 118.6 . .
C25 C29 C28 119.5(5) . .
C25 C29 H29 120.3 . .
C28 C29 H29 120.3 . .
O7 C30 N4 125.6(5) . .
O7 C30 H30 117.2 . .
N4 C30 H30 117.2 . .
N4 C31 H31A 109.5 . .
N4 C31 H31B 109.5 . .
H31A C31 H31B 109.5 . .
N4 C31 H31C 109.5 . .
H31A C31 H31C 109.5 . .
H31B C31 H31C 109.5 . .
N4 C32 H32A 109.5 . .
N4 C32 H32B 109.5 . .
H32A C32 H32B 109.5 . .
N4 C32 H32C 109.5 . .
H32A C32 H32C 109.5 . .
H32B C32 H32C 109.5 . .
O9 C33 N6 124.0(10) . .
O9 C33 H33 118.0 . .
N6 C33 H33 118.0 . .
N6 C34 H34A 109.5 . .
N6 C34 H34B 109.5 . .
H34A C34 H34B 109.5 . .
N6 C34 H34C 109.5 . .
H34A C34 H34C 109.5 . .
H34B C34 H34C 109.5 . .
N6 C35 H35A 109.5 . .
N6 C35 H35B 109.5 . .
H35A C35 H35B 109.5 . .
N6 C35 H35C 109.5 . .
H35A C35 H35C 109.5 . .
H35B C35 H35C 109.5 . .
O10 C36 N7 124.8(12) . .
O10 C36 H36 117.6 . .
N7 C36 H36 117.6 . .
N7 C37 H37A 109.5 . .
N7 C37 H37B 109.5 . .
H37A C37 H37B 109.5 . .
N7 C37 H37C 109.5 . .
H37A C37 H37C 109.5 . .
H37B C37 H37C 109.5 . .
N7 C38 H38A 109.5 . .
N7 C38 H38B 109.5 . .
H38A C38 H38B 109.5 . .
N7 C38 H38C 109.5 . .
H38A C38 H38C 109.5 . .
H38B C38 H38C 109.5 . .
O11 C39 N8 127.1(7) . .
O11 C39 H39 116.5 . .
N8 C39 H39 116.5 . .
N8 C40 H40A 109.5 . .
N8 C40 H40B 109.5 . .
H40A C40 H40B 109.5 . .
N8 C40 H40C 109.5 . .
H40A C40 H40C 109.5 . .
H40B C40 H40C 109.5 . .
N8 C41 H41A 109.5 . .
N8 C41 H41B 109.5 . .
H41A C41 H41B 109.5 . .
N8 C41 H41C 109.5 . .
H41A C41 H41C 109.5 . .
H41B C41 H41C 109.5 . .
O8 C42 N5 126.4(9) . .
O8 C42 H42 116.8 . .
N5 C42 H42 116.8 . .
N5 C43 H43A 109.5 . .
N5 C43 H43B 109.5 . .
H43A C43 H43B 109.5 . .
N5 C43 H43C 109.5 . .
H43A C43 H43C 109.5 . .
H43B C43 H43C 109.5 . .
N5 C44 H44A 109.5 . .
N5 C44 H44B 109.5 . .
H44A C44 H44B 109.5 . .
N5 C44 H44C 109.5 . .
H44A C44 H44C 109.5 . .
H44B C44 H44C 109.5 . .
F4 B1 F3 119.3(8) . .
F4 B1 F2 108.2(6) . .
F3 B1 F2 102.2(6) . .
F4 B1 F1 109.1(5) . .
F3 B1 F1 108.2(5) . .
F2 B1 F1 109.4(7) . .

loop_
_geom_bond_atom_site_label_1
_geom_bond_atom_site_label_2
_geom_bond_distance
_geom_bond_site_symmetry_2
Ag1 N2 2.231(3) 3_656
Ag1 N3 2.275(3) .
Ag1 N1 2.348(4) 1_654
Ag1 O7 2.553(4) .
F1 B1 1.395(7) .
F2 B1 1.384(10) .
F3 B1 1.367(9) .
F4 B1 1.343(8) .
O1 C12 1.197(6) .
O2 C12 1.358(6) .
O2 C4 1.398(5) .
O3 C18 1.191(6) .
O4 C18 1.367(5) .
O4 C5 1.403(5) .
O5 C24 1.192(7) .
O6 C24 1.346(6) .
O6 C11 1.408(5) .
O7 C30 1.228(7) .
O8 C42 1.242(12) .
O9 C33 1.214(12) .
O10 C36 1.261(16) .
O11 C39 1.205(9) .
N1 C15 1.331(7) .
N1 C16 1.335(7) .
N1 Ag1 2.348(4) 1_456
N2 C22 1.343(6) .
N2 C21 1.345(6) .
N2 Ag1 2.230(3) 3_656
N3 C27 1.331(6) .
N3 C28 1.342(6) .
N4 C30 1.329(7) .
N4 C31 1.443(8) .
N4 C32 1.453(9) .
N5 C42 1.320(12) .
N5 C43 1.433(16) .
N5 C44 1.447(14) .
N6 C33 1.320(11) .
N6 C34 1.434(10) .
N6 C35 1.440(11) .
N7 C36 1.335(15) .
N7 C37 1.449(14) .
N7 C38 1.463(17) .
N8 C39 1.330(9) .
N8 C40 1.430(9) .
N8 C41 1.471(13) .
C1 C2 1.522(5) .
C1 C2 1.522(5) 4_565
C1 H1A 0.9900 .
C1 H1B 0.9900 .
C2 C3 1.396(6) .
C2 C7 1.402(6) .
C3 C4 1.380(6) .
C3 H3 0.9500 .
C4 C5 1.377(6) .
C5 C6 1.379(6) .
C6 C7 1.402(5) .
C6 H6 0.9500 .
C7 C8 1.520(5) .
C8 C9 1.529(5) .
C8 H8A 0.9900 .
C8 H8B 0.9900 .
C9 C9 1.400(8) 4_565
C9 C10 1.405(6) .
C10 C11 1.374(6) .
C10 H10 0.9500 .
C11 C11 1.376(8) 4_565
C12 C13 1.489(6) .
C13 C14 1.382(7) .
C13 C17 1.386(7) .
C14 C15 1.394(7) .
C14 H14 0.9500 .
C15 H15 0.9500 .
C16 C17 1.383(7) .
C16 H16 0.9500 .
C17 H17 0.9500 .
C18 C19 1.494(6) .
C19 C23 1.381(6) .
C19 C20 1.384(6) .
C20 C21 1.385(6) .
C20 H20 0.9500 .
C21 H21 0.9500 .
C22 C23 1.391(6) .
C22 H22 0.9500 .
C23 H23 0.9500 .
C24 C25 1.495(7) .
C25 C29 1.369(7) .
C25 C26 1.386(7) .
C26 C27 1.392(6) .
C26 H26 0.9500 .
C27 H27 0.9500 .
C28 C29 1.375(7) .
C28 H28 0.9500 .
C29 H29 0.9500 .
C30 H30 0.9500 .
C31 H31A 0.9800 .
C31 H31B 0.9800 .
C31 H31C 0.9800 .
C32 H32A 0.9800 .
C32 H32B 0.9800 .
C32 H32C 0.9800 .
C33 H33 0.9500 .
C34 H34A 0.9800 .
C34 H34B 0.9800 .
C34 H34C 0.9800 .
C35 H35A 0.9800 .
C35 H35B 0.9800 .
C35 H35C 0.9800 .
C36 H36 0.9500 .
C37 H37A 0.9800 .
C37 H37B 0.9800 .
C37 H37C 0.9800 .
C38 H38A 0.9800 .
C38 H38B 0.9800 .
C38 H38C 0.9800 .
C39 H39 0.9500 .
C40 H40A 0.9800 .
C40 H40B 0.9800 .
C40 H40C 0.9800 .
C41 H41A 0.9800 .
C41 H41B 0.9800 .
C41 H41C 0.9800 .
C42 H42 0.9500 .
C43 H43A 0.9800 .
C43 H43B 0.9800 .
C43 H43C 0.9800 .
C44 H44A 0.9800 .
C44 H44B 0.9800 .
C44 H44C 0.9800 .

loop_
_geom_torsion_atom_site_label_1
_geom_torsion_atom_site_label_2
_geom_torsion_atom_site_label_3
_geom_torsion_atom_site_label_4
_geom_torsion
_geom_torsion_site_symmetry_1
_geom_torsion_site_symmetry_4
N2 Ag1 O7 C30 150.3(4) 3_656 .
N3 Ag1 O7 C30 14.9(4) . .
N1 Ag1 O7 C30 -88.6(4) 1_654 .
N2 Ag1 N3 C27 19.4(5) 3_656 .
N1 Ag1 N3 C27 -154.2(4) 1_654 .
O7 Ag1 N3 C27 113.6(4) . .
N2 Ag1 N3 C28 -147.9(4) 3_656 .
N1 Ag1 N3 C28 38.5(4) 1_654 .
O7 Ag1 N3 C28 -53.7(4) . .
C2 C1 C2 C3 84.7(5) 4_565 .
C2 C1 C2 C7 -95.3(5) 4_565 .
C7 C2 C3 C4 -0.9(6) . .
C1 C2 C3 C4 179.1(4) . .
C2 C3 C4 C5 -1.5(6) . .
C2 C3 C4 O2 -175.2(4) . .
C12 O2 C4 C5 77.6(5) . .
C12 O2 C4 C3 -108.7(5) . .
C3 C4 C5 C6 2.7(6) . .
O2 C4 C5 C6 176.3(4) . .
C3 C4 C5 O4 -177.4(4) . .
O2 C4 C5 O4 -3.8(6) . .
C18 O4 C5 C4 74.3(5) . .
C18 O4 C5 C6 -105.7(4) . .
C4 C5 C6 C7 -1.7(6) . .
O4 C5 C6 C7 178.4(4) . .
C5 C6 C7 C2 -0.7(6) . .
C5 C6 C7 C8 -178.3(4) . .
C3 C2 C7 C6 1.9(6) . .
C1 C2 C7 C6 -178.1(4) . .
C3 C2 C7 C8 179.4(3) . .
C1 C2 C7 C8 -0.6(6) . .
C6 C7 C8 C9 -86.5(4) . .
C2 C7 C8 C9 96.0(4) . .
C7 C8 C9 C9 -93.8(3) . 4_565
C7 C8 C9 C10 88.2(4) . .
C9 C9 C10 C11 -1.6(5) 4_565 .
C8 C9 C10 C11 176.5(4) . .
C9 C10 C11 C11 1.6(5) . 4_565
C9 C10 C11 O6 -179.0(4) . .
C24 O6 C11 C10 82.7(5) . .
C24 O6 C11 C11 -97.9(4) . 4_565
C4 O2 C12 O1 -4.1(7) . .
C4 O2 C12 C13 175.9(4) . .
O1 C12 C13 C14 173.1(6) . .
O2 C12 C13 C14 -7.0(7) . .
O1 C12 C13 C17 -7.0(8) . .
O2 C12 C13 C17 173.0(4) . .
C17 C13 C14 C15 -2.4(8) . .
C12 C13 C14 C15 177.5(5) . .
C16 N1 C15 C14 -1.4(8) . .
Ag1 N1 C15 C14 -179.5(5) 1_456 .
C13 C14 C15 N1 2.7(9) . .
C15 N1 C16 C17 -0.1(8) . .
Ag1 N1 C16 C17 177.8(4) 1_456 .
N1 C16 C17 C13 0.3(8) . .
C14 C13 C17 C16 1.1(8) . .
C12 C13 C17 C16 -178.9(5) . .
C5 O4 C18 O3 3.3(6) . .
C5 O4 C18 C19 -176.6(4) . .
O3 C18 C19 C23 175.9(5) . .
O4 C18 C19 C23 -4.1(6) . .
O3 C18 C19 C20 -4.7(7) . .
O4 C18 C19 C20 175.3(4) . .
C23 C19 C20 C21 -0.5(7) . .
C18 C19 C20 C21 -179.9(4) . .
C22 N2 C21 C20 0.4(8) . .
Ag1 N2 C21 C20 174.8(4) 3_656 .
C19 C20 C21 N2 0.2(8) . .
C21 N2 C22 C23 -0.7(8) . .
Ag1 N2 C22 C23 -175.1(4) 3_656 .
C20 C19 C23 C22 0.2(7) . .
C18 C19 C23 C22 179.6(4) . .
N2 C22 C23 C19 0.4(8) . .
C11 O6 C24 O5 -1.4(9) . .
C11 O6 C24 C25 178.7(4) . .
O5 C24 C25 C29 14.5(10) . .
O6 C24 C25 C29 -165.7(6) . .
O5 C24 C25 C26 -163.3(7) . .
O6 C24 C25 C26 16.5(8) . .
C29 C25 C26 C27 -3.4(8) . .
C24 C25 C26 C27 174.4(5) . .
C28 N3 C27 C26 0.4(7) . .
Ag1 N3 C27 C26 -166.8(3) . .
C25 C26 C27 N3 2.9(7) . .
C27 N3 C28 C29 -3.4(9) . .
Ag1 N3 C28 C29 164.9(6) . .
C26 C25 C29 C28 0.7(10) . .
C24 C25 C29 C28 -177.2(6) . .
N3 C28 C29 C25 2.9(11) . .
Ag1 O7 C30 N4 -73.0(7) . .
C31 N4 C30 O7 -2.3(9) . .
C32 N4 C30 O7 -178.5(7) . .
C34 N6 C33 O9 176.1(12) . .
C35 N6 C33 O9 5(2) . .
C37 N7 C36 O10 0.000(6) . .
C38 N7 C36 O10 180.000(4) . .
C40 N8 C39 O11 0.1(17) . .
C41 N8 C39 O11 -174.3(15) . .
C43 N5 C42 O8 0.000(5) . .
C44 N5 C42 O8 180.000(4) . .
